data_7124953
loop_
_publ_author_name
'Ackermann, J.'
'Hagenbach, A.'
'Abram, U.'

_publ_section_title
;
 {Tc(NO)(Cp)(PPh3)}(+) - a novel technetium(i) core.
;
_journal_issue 67
_journal_name_full 'Chemical communications (Cambridge, England)'
_journal_page_first 10285
_journal_page_last 10288
_journal_paper_doi 10.1039/c6cc05811f
_journal_volume 52
_journal_year 2016
_chemical_formula_moiety 'C36 H30 Br3  N O3 P2 Tc, C0.5 H1 Cl1'
_chemical_formula_sum 'C36.5 H31 Br3 Cl N O3 P2 Tc'
_chemical_formula_weight 966.74
_chemical_name_common '[Tc(NO)Br3(OPPh3)2]'
_chemical_name_systematic
;
Tribromidobistriphenylphosphine
oxid nitrosyl technetium(II)
;
_space_group_crystal_system monoclinic
_space_group_IT_number 14
_space_group_name_Hall '-P 2ybc'
_space_group_name_H-M_alt 'P 1 21/c 1'
_atom_sites_solution_hydrogens geom
_atom_sites_solution_primary direct
_atom_sites_solution_secondary difmap
_audit_creation_method SHELXL-2014/7
_audit_update_record
;
2016-07-14 deposited with the CCDC.
2016-07-22 downloaded from the CCDC.
;
_cell_angle_alpha 90
_cell_angle_beta 97.550(10)
_cell_angle_gamma 90
_cell_formula_units_Z 8
_cell_length_a 12.5510(10)
_cell_length_b 14.3940(10)
_cell_length_c 44.488(4)
_cell_measurement_reflns_used 18145
_cell_measurement_temperature 200(2)
_cell_measurement_theta_max 24.37
_cell_measurement_theta_min 3.12
_cell_volume 7967.5(11)
_computing_cell_refinement 'STOE X-AREA'
_computing_data_collection 'STOE X-AREA'
_computing_data_reduction 'STOE X-RED'
_computing_molecular_graphics ORTEP
_computing_publication_material WinGX
_computing_structure_refinement 'SHELXL-2014/7 (Sheldrick, 2014)'
_computing_structure_solution 'SHELXL-2014/7 (Sheldrick, 2014)'
_diffrn_ambient_temperature 200(2)
_diffrn_detector_area_resol_mean 6.67
_diffrn_measured_fraction_theta_full 0.986
_diffrn_measured_fraction_theta_max 0.986
_diffrn_measurement_device_type 'STOE IPDS 2T'
_diffrn_measurement_method 'rotation method'
_diffrn_radiation_type MoK\a
_diffrn_radiation_wavelength 0.71073
_diffrn_reflns_av_R_equivalents 0.1777
_diffrn_reflns_av_unetI/netI 0.1783
_diffrn_reflns_Laue_measured_fraction_full 0.986
_diffrn_reflns_Laue_measured_fraction_max 0.986
_diffrn_reflns_limit_h_max 14
_diffrn_reflns_limit_h_min -14
_diffrn_reflns_limit_k_max 17
_diffrn_reflns_limit_k_min -17
_diffrn_reflns_limit_l_max 52
_diffrn_reflns_limit_l_min -50
_diffrn_reflns_number 47263
_diffrn_reflns_point_group_measured_fraction_full 0.986
_diffrn_reflns_point_group_measured_fraction_max 0.986
_diffrn_reflns_theta_full 24.999
_diffrn_reflns_theta_max 24.999
_diffrn_reflns_theta_min 3.152
_exptl_absorpt_coefficient_mu 3.552
_exptl_absorpt_correction_type none
_exptl_crystal_colour red
_exptl_crystal_density_diffrn 1.612
_exptl_crystal_description needle
_exptl_crystal_F_000 3808
_exptl_crystal_size_max 0.1
_exptl_crystal_size_mid 0.08
_exptl_crystal_size_min 0.06
_refine_diff_density_max 0.668
_refine_diff_density_min -0.968
_refine_diff_density_rms 0.111
_refine_ls_extinction_method none
_refine_ls_goodness_of_fit_ref 0.867
_refine_ls_hydrogen_treatment constr
_refine_ls_matrix_type full
_refine_ls_number_parameters 881
_refine_ls_number_reflns 13834
_refine_ls_number_restraints 99
_refine_ls_restrained_S_all 0.866
_refine_ls_R_factor_all 0.1770
_refine_ls_R_factor_gt 0.0673
_refine_ls_shift/su_max 0.001
_refine_ls_shift/su_mean 0.000
_refine_ls_structure_factor_coef Fsqd
_refine_ls_weighting_details 'w=1/[\s^2^(Fo^2^)+(0.0671P)^2^] where P=(Fo^2^+2Fc^2^)/3'
_refine_ls_weighting_scheme calc
_refine_ls_wR_factor_gt 0.1388
_refine_ls_wR_factor_ref 0.1782
_reflns_Friedel_coverage 0.000
_reflns_number_gt 5626
_reflns_number_total 13834
_reflns_threshold_expression 'I > 2\s(I)'
_cod_data_source_file c6cc05811f2.cif
_cod_data_source_block TcNOBr3OPPh3
_cod_original_sg_symbol_H-M 'P 21/c'
_cod_original_formula_sum 'C36.50 H31 Br3 Cl N O3 P2 Tc'
_cod_database_code 7124953
_shelx_shelxl_version_number 2014/7
_shelx_space_group_comment
;
The symmetry employed for this shelxl refinement is uniquely defined
by the following loop, which should always be used as a source of
symmetry information in preference to the above space-group names.
They are only intended as comments.
;

loop_
_space_group_symop_operation_xyz
'x, y, z'
'-x, y+1/2, -z+1/2'
'-x, -y, -z'
'x, -y-1/2, z-1/2'

loop_
_atom_site_label
_atom_site_type_symbol
_atom_site_fract_x
_atom_site_fract_y
_atom_site_fract_z
_atom_site_U_iso_or_equiv
_atom_site_adp_type
_atom_site_occupancy
_atom_site_site_symmetry_order
_atom_site_calc_flag
_atom_site_refinement_flags_posn
_atom_site_refinement_flags_adp
_atom_site_refinement_flags_occupancy
_atom_site_disorder_assembly
_atom_site_disorder_group
Tc1 Tc 0.31149(8) 0.33930(6) 0.08141(2) 0.0585(3) Uani 1 1 d D . . . .
Br11 Br 0.25565(14) 0.45867(11) 0.04162(4) 0.1041(5) Uani 1 1 d . . . . .
Br12 Br 0.35573(12) 0.21145(9) 0.11918(3) 0.0816(4) Uani 1 1 d . . . . .
Br13 Br 0.50453(11) 0.37941(11) 0.08263(3) 0.0902(5) Uani 1 1 d . . . . .
P11 P 0.3772(3) 0.1793(3) 0.02747(8) 0.0756(10) Uani 1 1 d . . . . .
P12 P 0.0651(3) 0.2758(2) 0.08616(7) 0.0672(9) Uani 1 1 d . . . . .
O10 O 0.2912(7) 0.4653(6) 0.1295(2) 0.094(3) Uani 1 1 d D . . . .
O12 O 0.1593(7) 0.2920(6) 0.0730(2) 0.082(2) Uani 1 1 d . . . . .
O11 O 0.3285(7) 0.2466(6) 0.04663(16) 0.079(2) Uani 1 1 d . . . . .
N10 N 0.2957(7) 0.4195(7) 0.1107(2) 0.062(3) Uani 1 1 d D . . . .
C121 C 0.4875(12) 0.1151(9) 0.0482(3) 0.074(4) Uani 1 1 d . . . . .
C122 C 0.5908(13) 0.1265(11) 0.0428(3) 0.100(5) Uani 1 1 d . . . . .
H122 H 0.6047 0.1665 0.0273 0.120 Uiso 1 1 calc R U . . .
C123 C 0.6781(13) 0.0797(12) 0.0597(4) 0.108(5) Uani 1 1 d . . . . .
H123 H 0.7481 0.0868 0.0554 0.130 Uiso 1 1 calc R U . . .
C124 C 0.6558(16) 0.0249(13) 0.0823(4) 0.118(6) Uani 1 1 d . U . . .
H124 H 0.7118 -0.0046 0.0944 0.141 Uiso 1 1 calc R U . . .
C125 C 0.5530(15) 0.0110(11) 0.0881(4) 0.108(5) Uani 1 1 d . U . . .
H125 H 0.5403 -0.0305 0.1033 0.130 Uiso 1 1 calc R U . . .
C126 C 0.4667(13) 0.0573(10) 0.0720(3) 0.102(5) Uani 1 1 d . . . . .
H126 H 0.3973 0.0501 0.0768 0.122 Uiso 1 1 calc R U . . .
C111 C 0.4245(11) 0.2370(11) -0.0032(3) 0.084(4) Uani 1 1 d . . . . .
C116 C 0.4502(13) 0.3299(12) -0.0022(3) 0.102(5) Uani 1 1 d . . . . .
H116 H 0.4421 0.3631 0.0153 0.122 Uiso 1 1 calc R U . . .
C112 C 0.4374(14) 0.1860(14) -0.0292(3) 0.123(6) Uani 1 1 d . . . . .
H112 H 0.4208 0.1230 -0.0305 0.148 Uiso 1 1 calc R U . . .
C115 C 0.4884(15) 0.3776(13) -0.0265(4) 0.123(6) Uani 1 1 d . . . . .
H115 H 0.5046 0.4406 -0.0253 0.147 Uiso 1 1 calc R U . . .
C114 C 0.5002(15) 0.3280(16) -0.0513(4) 0.126(6) Uani 1 1 d . . . . .
H114 H 0.5250 0.3577 -0.0676 0.151 Uiso 1 1 calc R U . . .
C113 C 0.4763(17) 0.2326(18) -0.0534(4) 0.149(8) Uani 1 1 d . . . . .
H113 H 0.4863 0.2001 -0.0709 0.179 Uiso 1 1 calc R U . . .
C141 C 0.0513(10) 0.1539(8) 0.0926(2) 0.064(3) Uani 1 1 d . . . . .
C142 C 0.1163(10) 0.0919(8) 0.0794(3) 0.069(3) Uani 1 1 d . . . . .
H142 H 0.1692 0.1135 0.0684 0.083 Uiso 1 1 calc R U . . .
C143 C 0.1011(11) -0.0014(9) 0.0830(3) 0.080(4) Uani 1 1 d . . . . .
H143 H 0.1432 -0.0435 0.0739 0.096 Uiso 1 1 calc R U . . .
C146 C -0.0280(11) 0.1198(10) 0.1094(3) 0.082(4) Uani 1 1 d . . . . .
H146 H -0.0723 0.1617 0.1178 0.098 Uiso 1 1 calc R U . . .
C145 C -0.0415(12) 0.0272(10) 0.1138(3) 0.088(4) Uani 1 1 d . . . . .
H145 H -0.0923 0.0056 0.1256 0.106 Uiso 1 1 calc R U . . .
C144 C 0.0235(13) -0.0341(9) 0.1001(3) 0.088(4) Uani 1 1 d . . . . .
H144 H 0.0148 -0.0977 0.1024 0.106 Uiso 1 1 calc R U . . .
C151 C 0.0573(9) 0.3352(8) 0.1207(2) 0.060(3) Uani 1 1 d . . . . .
C156 C 0.1042(9) 0.2976(9) 0.1472(3) 0.067(3) Uani 1 1 d . . . . .
H156 H 0.1371 0.2398 0.1471 0.080 Uiso 1 1 calc R U . . .
C152 C 0.0122(10) 0.4219(8) 0.1209(3) 0.076(4) Uani 1 1 d . . . . .
H152 H -0.0199 0.4482 0.1028 0.091 Uiso 1 1 calc R U . . .
C153 C 0.0145(12) 0.4711(10) 0.1483(4) 0.091(4) Uani 1 1 d . . . . .
H153 H -0.0157 0.5301 0.1484 0.110 Uiso 1 1 calc R U . . .
C154 C 0.0611(12) 0.4324(14) 0.1746(4) 0.098(5) Uani 1 1 d . . . . .
H154 H 0.0642 0.4652 0.1927 0.117 Uiso 1 1 calc R U . . .
C155 C 0.1038(11) 0.3436(12) 0.1743(3) 0.086(4) Uani 1 1 d . . . . .
H155 H 0.1322 0.3151 0.1924 0.103 Uiso 1 1 calc R U . . .
C161 C -0.0452(11) 0.3118(8) 0.0589(3) 0.077(3) Uani 1 1 d . U . . .
C162 C -0.1524(11) 0.3053(9) 0.0649(3) 0.091(4) Uani 1 1 d . U . . .
H162 H -0.1676 0.2838 0.0836 0.109 Uiso 1 1 calc R U . . .
C163 C -0.2345(13) 0.3312(11) 0.0429(4) 0.112(5) Uani 1 1 d . U . . .
H163 H -0.3050 0.3268 0.0470 0.135 Uiso 1 1 calc R U . . .
C166 C -0.0266(14) 0.3410(15) 0.0313(3) 0.148(8) Uani 1 1 d . U . . .
H166 H 0.0436 0.3442 0.0268 0.177 Uiso 1 1 calc R U . . .
C164 C -0.2162(16) 0.3620(15) 0.0161(4) 0.155(8) Uani 1 1 d . U . . .
H164 H -0.2737 0.3804 0.0020 0.187 Uiso 1 1 calc R U . . .
C165 C -0.1138(16) 0.3673(19) 0.0088(5) 0.200(12) Uani 1 1 d . U . . .
H165 H -0.1012 0.3874 -0.0103 0.240 Uiso 1 1 calc R U . . .
Tc2 Tc 0.16663(7) 0.31638(6) 0.31050(2) 0.0538(3) Uani 1 1 d D . . . .
Br21 Br 0.26432(11) 0.34315(9) 0.36295(3) 0.0730(4) Uani 1 1 d D . . . .
Br22 Br 0.08565(9) 0.30165(9) 0.25594(3) 0.0668(3) Uani 1 1 d D . . . .
P21 P 0.1356(2) 0.54723(19) 0.28950(6) 0.0484(7) Uani 1 1 d . . . . .
P22 P 0.4253(2) 0.27640(18) 0.29617(6) 0.0493(7) Uani 1 1 d . . . . .
O22 O 0.3130(5) 0.3161(5) 0.29373(16) 0.0572(18) Uani 1 1 d . . . . .
O21 O 0.1816(5) 0.4588(4) 0.30420(14) 0.0475(17) Uani 1 1 d . . . . .
C211 C 0.1838(8) 0.5618(7) 0.2534(2) 0.051(3) Uani 1 1 d . . . . .
C212 C 0.2638(8) 0.5027(7) 0.2464(3) 0.054(3) Uani 1 1 d . . . . .
H212 H 0.2895 0.4556 0.2597 0.065 Uiso 1 1 calc R U . . .
C213 C 0.3049(9) 0.5148(7) 0.2195(3) 0.063(3) Uani 1 1 d . . . . .
H213 H 0.3599 0.4761 0.2149 0.075 Uiso 1 1 calc R U . . .
C214 C 0.2665(9) 0.5827(8) 0.1991(3) 0.061(3) Uani 1 1 d . . . . .
H214 H 0.2924 0.5876 0.1805 0.073 Uiso 1 1 calc R U . . .
C215 C 0.1469(9) 0.6337(7) 0.2333(2) 0.053(3) Uani 1 1 d . . . . .
H215 H 0.0942 0.6743 0.2382 0.064 Uiso 1 1 calc R U . . .
C216 C 0.1882(9) 0.6441(9) 0.2067(3) 0.070(3) Uani 1 1 d . . . . .
H216 H 0.1642 0.6922 0.1936 0.084 Uiso 1 1 calc R U . . .
C221 C 0.1819(7) 0.6424(7) 0.3138(2) 0.047(3) Uani 1 1 d . . . . .
C222 C 0.2583(8) 0.6252(8) 0.3392(2) 0.056(3) Uani 1 1 d . . . . .
H222 H 0.2831 0.5650 0.3433 0.067 Uiso 1 1 calc R U . . .
C223 C 0.1473(9) 0.7333(7) 0.3076(3) 0.059(3) Uani 1 1 d . . . . .
H223 H 0.0980 0.7464 0.2906 0.071 Uiso 1 1 calc R U . . .
C224 C 0.2965(10) 0.6969(10) 0.3580(3) 0.072(3) Uani 1 1 d . . . . .
H224 H 0.3470 0.6843 0.3747 0.087 Uiso 1 1 calc R U . . .
C225 C 0.1876(9) 0.8034(8) 0.3270(3) 0.065(3) Uani 1 1 d . . . . .
H225 H 0.1641 0.8640 0.3229 0.078 Uiso 1 1 calc R U . . .
C226 C 0.2621(9) 0.7869(9) 0.3526(3) 0.068(3) Uani 1 1 d . . . . .
H226 H 0.2876 0.8349 0.3656 0.082 Uiso 1 1 calc R U . . .
C227 C 0.4466(10) -0.0130(9) 0.3387(3) 0.079(4) Uani 1 1 d . . . . .
H227 H 0.4491 -0.0718 0.3474 0.095 Uiso 1 1 calc R U . . .
C231 C -0.0075(8) 0.5521(7) 0.2831(2) 0.050(3) Uani 1 1 d . . . . .
C232 C -0.1750(10) 0.5745(10) 0.3033(3) 0.080(4) Uani 1 1 d . . . . .
H232 H -0.2121 0.5951 0.3188 0.097 Uiso 1 1 calc R U . . .
C233 C -0.2297(10) 0.5383(10) 0.2778(3) 0.086(4) Uani 1 1 d . . . . .
H233 H -0.3040 0.5317 0.2762 0.103 Uiso 1 1 calc R U . . .
C234 C -0.0629(9) 0.5812(7) 0.3065(3) 0.060(3) Uani 1 1 d . . . . .
H234 H -0.0255 0.6051 0.3243 0.073 Uiso 1 1 calc R U . . .
C235 C -0.1771(11) 0.5119(11) 0.2549(3) 0.090(4) Uani 1 1 d . . . . .
H235 H -0.2155 0.4895 0.2371 0.108 Uiso 1 1 calc R U . . .
C236 C -0.0656(9) 0.5176(9) 0.2575(3) 0.068(3) Uani 1 1 d . . . . .
H236 H -0.0303 0.4977 0.2416 0.082 Uiso 1 1 calc R U . . .
C241 C 0.4590(9) 0.2672(6) 0.2584(2) 0.052(3) Uani 1 1 d . . . . .
C242 C 0.3790(9) 0.2685(7) 0.2350(2) 0.058(3) Uani 1 1 d . . . . .
H242 H 0.3083 0.2764 0.2386 0.069 Uiso 1 1 calc R U . . .
C243 C 0.4016(11) 0.2579(9) 0.2047(3) 0.077(4) Uani 1 1 d . . . . .
H243 H 0.3468 0.2568 0.1884 0.093 Uiso 1 1 calc R U . . .
C244 C 0.5073(13) 0.2493(8) 0.2004(3) 0.080(4) Uani 1 1 d . . . . .
H244 H 0.5249 0.2435 0.1808 0.096 Uiso 1 1 calc R U . . .
C245 C 0.5672(11) 0.2618(9) 0.2537(3) 0.081(4) Uani 1 1 d . . . . .
H245 H 0.6228 0.2665 0.2696 0.097 Uiso 1 1 calc R U . . .
C246 C 0.5870(12) 0.2493(9) 0.2244(4) 0.089(4) Uani 1 1 d . . . . .
H246 H 0.6576 0.2404 0.2207 0.107 Uiso 1 1 calc R U . . .
C251 C 0.5183(9) 0.3528(8) 0.3184(3) 0.064(3) Uani 1 1 d . . . . .
C252 C 0.4893(10) 0.4431(8) 0.3222(3) 0.067(3) Uani 1 1 d . . . . .
H252 H 0.4227 0.4640 0.3131 0.081 Uiso 1 1 calc R U . . .
C253 C 0.6185(10) 0.3230(9) 0.3315(3) 0.091(5) Uani 1 1 d . . . . .
H253 H 0.6394 0.2617 0.3292 0.110 Uiso 1 1 calc R U . . .
C254 C 0.6879(11) 0.3847(10) 0.3482(3) 0.096(5) Uani 1 1 d . . . . .
H254 H 0.7560 0.3653 0.3566 0.115 Uiso 1 1 calc R U . . .
C255 C 0.6554(10) 0.4750(9) 0.3522(3) 0.077(4) Uani 1 1 d . . . . .
H255 H 0.7007 0.5165 0.3637 0.093 Uiso 1 1 calc R U . . .
C256 C 0.5560(12) 0.5025(9) 0.3391(3) 0.080(4) Uani 1 1 d . . . . .
H256 H 0.5337 0.5632 0.3418 0.097 Uiso 1 1 calc R U . . .
C261 C 0.4394(8) 0.1627(7) 0.3130(2) 0.050(3) Uani 1 1 d . . . . .
C262 C 0.4490(10) 0.1521(8) 0.3440(3) 0.075(4) Uani 1 1 d . . . . .
H262 H 0.4516 0.2038 0.3567 0.090 Uiso 1 1 calc R U . . .
C263 C 0.4548(11) 0.0633(9) 0.3561(3) 0.085(4) Uani 1 1 d . . . . .
H263 H 0.4646 0.0563 0.3771 0.102 Uiso 1 1 calc R U . . .
C265 C 0.4343(9) -0.0027(7) 0.3071(3) 0.070(4) Uani 1 1 d . . . . .
H265 H 0.4282 -0.0551 0.2947 0.084 Uiso 1 1 calc R U . . .
C266 C 0.4312(9) 0.0851(8) 0.2940(3) 0.063(3) Uani 1 1 d . . . . .
H266 H 0.4238 0.0921 0.2731 0.076 Uiso 1 1 calc R U . . .
Cl98 Cl 0.1353(10) 0.6880(6) 0.1184(2) 0.150(4) Uani 0.5 1 d . . P . .
Cl99 Cl 0.2263(12) 0.7566(7) 0.0693(3) 0.176(5) Uani 0.5 1 d . . P . .
C99 C 0.217(4) 0.6806(19) 0.0913(8) 0.165(19) Uani 0.5 1 d . . P . .
H99A H 0.2885 0.6689 0.1016 0.199 Uiso 0.5 1 calc R U P . .
H99B H 0.1954 0.6253 0.0795 0.199 Uiso 0.5 1 calc R U P . .
C131 C 0.2809(11) 0.0943(11) 0.0118(3) 0.088(4) Uani 1 1 d . . . . .
C132 C 0.2951(16) -0.0022(13) 0.0164(4) 0.136(7) Uani 1 1 d . . . . .
H132 H 0.3567 -0.0239 0.0282 0.163 Uiso 1 1 calc R U . . .
C136 C 0.1899(14) 0.1294(17) -0.0037(4) 0.151(8) Uani 1 1 d . . . . .
H136 H 0.1794 0.1933 -0.0051 0.181 Uiso 1 1 calc R U . . .
C135 C 0.1092(16) 0.0660(19) -0.0179(5) 0.160(9) Uani 1 1 d . U . . .
H135 H 0.0468 0.0894 -0.0289 0.192 Uiso 1 1 calc R U . . .
C133 C 0.218(2) -0.0660(17) 0.0034(6) 0.181(9) Uani 1 1 d . U . . .
H133 H 0.2263 -0.1296 0.0065 0.217 Uiso 1 1 calc R U . . .
C134 C 0.123(3) -0.027(2) -0.0155(7) 0.203(12) Uani 1 1 d . U . . .
H134 H 0.0729 -0.0671 -0.0258 0.244 Uiso 1 1 calc R U . . .
Cl88 Cl 0.2349(10) 0.0623(10) 0.4088(4) 0.172(5) Uani 0.5 1 d . . P . .
Cl89 Cl 0.1125(16) 0.1380(18) 0.4455(5) 0.306(11) Uani 0.5 1 d . . P . .
C88 C 0.194(4) 0.158(5) 0.4181(13) 0.26(4) Uani 0.5 1 d . . P . .
H88A H 0.1541 0.1885 0.4007 0.315 Uiso 0.5 1 calc R U P . .
H88B H 0.2540 0.1972 0.4260 0.315 Uiso 0.5 1 calc R U P . .
Br24 Br 0.1447(3) 0.1561(3) 0.31769(11) 0.0745(6) Uani 0.373(3) 1 d D . P A 1
N20 N 0.1768(15) 0.1935(7) 0.3169(4) 0.0745(6) Uani 0.627(3) 1 d D U P A 2
O20 O 0.1649(14) 0.1212(7) 0.3158(4) 0.0745(6) Uani 0.627(3) 1 d D U P A 2
Br23 Br -0.00469(18) 0.32928(18) 0.32834(6) 0.0745(6) Uani 0.627(3) 1 d . . P A .
O23 O -0.0366(11) 0.3609(14) 0.3288(3) 0.0745(6) Uani 0.373(3) 1 d D . P A 2
N23 N 0.0394(16) 0.334(3) 0.3251(8) 0.0745(6) Uani 0.373(3) 1 d D . P A 2

loop_
_atom_site_aniso_label
_atom_site_aniso_U_11
_atom_site_aniso_U_22
_atom_site_aniso_U_33
_atom_site_aniso_U_23
_atom_site_aniso_U_13
_atom_site_aniso_U_12
Tc1 0.0602(6) 0.0611(6) 0.0526(6) -0.0017(5) 0.0016(5) 0.0118(5)
Br11 0.1175(13) 0.0947(11) 0.0977(11) 0.0351(9) 0.0058(10) 0.0187(10)
Br12 0.0975(10) 0.0777(8) 0.0649(8) 0.0069(6) -0.0072(7) 0.0273(8)
Br13 0.0634(9) 0.1267(12) 0.0825(9) -0.0196(8) 0.0164(7) -0.0008(8)
P11 0.070(2) 0.093(2) 0.064(2) -0.0182(19) 0.0099(17) -0.003(2)
P12 0.088(3) 0.064(2) 0.0526(18) 0.0105(15) 0.0196(17) 0.0104(18)
O10 0.077(6) 0.090(7) 0.121(8) -0.046(6) 0.029(6) -0.015(5)
O12 0.070(6) 0.080(6) 0.095(6) 0.001(5) 0.005(5) -0.003(5)
O11 0.093(6) 0.097(6) 0.047(5) -0.012(4) 0.008(4) 0.028(5)
N10 0.048(6) 0.083(7) 0.059(6) -0.019(5) 0.017(5) 0.000(5)
C121 0.088(11) 0.075(8) 0.059(8) -0.005(7) 0.009(7) 0.015(8)
C122 0.088(12) 0.114(12) 0.095(11) 0.012(9) 0.004(10) 0.010(10)
C123 0.085(11) 0.141(14) 0.093(12) 0.002(11) -0.007(10) 0.013(10)
C124 0.136(13) 0.126(13) 0.090(12) 0.001(10) 0.014(10) 0.034(11)
C125 0.133(12) 0.091(10) 0.103(12) -0.003(9) 0.023(11) 0.035(11)
C126 0.118(13) 0.097(11) 0.090(11) 0.009(9) 0.015(10) 0.045(10)
C111 0.096(11) 0.093(10) 0.061(9) -0.008(7) 0.002(7) -0.003(9)
C116 0.129(13) 0.120(13) 0.057(9) -0.005(9) 0.011(9) -0.007(11)
C112 0.143(15) 0.165(16) 0.069(10) -0.014(11) 0.046(10) -0.008(13)
C115 0.157(17) 0.126(14) 0.083(12) -0.003(11) 0.008(12) -0.016(12)
C114 0.144(16) 0.144(17) 0.092(13) 0.006(12) 0.028(11) -0.013(14)
C113 0.18(2) 0.19(2) 0.083(13) -0.033(14) 0.042(13) -0.021(18)
C141 0.084(9) 0.060(7) 0.043(6) -0.002(6) -0.008(6) 0.005(7)
C142 0.090(10) 0.056(8) 0.064(8) 0.005(6) 0.018(7) 0.009(7)
C143 0.094(11) 0.062(9) 0.082(9) -0.013(7) 0.006(8) 0.000(8)
C146 0.082(10) 0.081(10) 0.080(9) 0.013(7) 0.003(8) 0.017(8)
C145 0.098(11) 0.072(9) 0.092(10) 0.007(8) 0.005(9) -0.003(9)
C144 0.116(12) 0.061(8) 0.084(10) 0.011(7) 0.000(9) -0.015(9)
C151 0.066(8) 0.069(8) 0.046(7) 0.000(6) 0.014(6) 0.002(7)
C156 0.051(7) 0.096(9) 0.059(8) -0.010(7) 0.027(6) -0.003(7)
C152 0.087(10) 0.064(8) 0.081(9) -0.005(7) 0.026(7) 0.009(7)
C153 0.096(11) 0.074(9) 0.109(12) -0.032(9) 0.031(10) 0.002(8)
C154 0.062(10) 0.151(16) 0.089(11) -0.036(11) 0.039(9) -0.041(10)
C155 0.074(10) 0.122(12) 0.062(9) 0.004(9) 0.008(7) -0.012(9)
C161 0.096(7) 0.074(8) 0.058(6) 0.021(6) 0.001(5) -0.008(7)
C162 0.093(7) 0.101(10) 0.075(7) 0.033(7) 0.005(5) 0.004(7)
C163 0.095(8) 0.124(12) 0.110(9) 0.044(9) -0.015(6) -0.005(7)
C166 0.100(9) 0.25(2) 0.086(8) 0.089(10) 0.000(6) -0.013(10)
C164 0.114(10) 0.22(2) 0.127(10) 0.078(11) -0.009(8) -0.024(11)
C165 0.112(9) 0.36(3) 0.122(10) 0.129(14) -0.015(8) -0.014(11)
Tc2 0.0547(6) 0.0560(5) 0.0517(5) -0.0015(4) 0.0105(4) -0.0157(5)
Br21 0.0876(9) 0.0730(8) 0.0555(7) -0.0007(6) -0.0012(6) -0.0077(7)
Br22 0.0578(7) 0.0854(8) 0.0568(7) -0.0095(6) 0.0061(6) -0.0221(7)
P21 0.0369(16) 0.0542(17) 0.0536(17) -0.0049(13) 0.0045(13) 0.0030(13)
P22 0.0485(18) 0.0445(15) 0.0550(17) -0.0023(13) 0.0074(14) 0.0029(13)
O22 0.036(4) 0.063(4) 0.071(5) -0.004(4) 0.004(3) 0.005(4)
O21 0.046(4) 0.038(4) 0.058(4) 0.003(3) 0.005(3) 0.003(3)
C211 0.043(6) 0.057(6) 0.056(7) 0.006(5) 0.016(5) -0.011(6)
C212 0.045(7) 0.053(7) 0.065(7) -0.002(5) 0.013(6) 0.002(6)
C213 0.042(7) 0.048(6) 0.100(10) 0.003(7) 0.017(7) -0.003(6)
C214 0.062(8) 0.057(7) 0.067(8) -0.010(6) 0.026(6) -0.014(6)
C215 0.055(7) 0.055(7) 0.051(7) -0.012(5) 0.012(5) -0.006(5)
C216 0.059(8) 0.080(9) 0.070(8) 0.017(7) 0.006(7) -0.006(7)
C221 0.029(6) 0.045(6) 0.067(7) -0.010(5) 0.006(5) -0.003(5)
C222 0.052(7) 0.061(7) 0.057(7) -0.008(6) 0.017(6) -0.007(6)
C223 0.053(7) 0.047(6) 0.082(8) -0.011(6) 0.020(6) -0.004(6)
C224 0.062(8) 0.098(10) 0.059(7) -0.014(7) 0.014(6) -0.011(8)
C225 0.052(7) 0.066(7) 0.083(8) -0.023(7) 0.026(6) 0.000(6)
C226 0.054(8) 0.070(9) 0.083(9) -0.023(7) 0.023(7) -0.006(7)
C227 0.082(10) 0.072(9) 0.078(9) 0.016(8) -0.005(8) -0.008(7)
C231 0.044(6) 0.057(6) 0.051(6) 0.000(5) 0.014(5) 0.010(5)
C232 0.054(9) 0.110(11) 0.081(9) -0.007(8) 0.024(7) 0.002(8)
C233 0.029(7) 0.135(12) 0.093(10) 0.003(9) 0.002(7) 0.004(8)
C234 0.058(8) 0.066(7) 0.060(7) -0.003(6) 0.016(6) -0.004(6)
C235 0.060(9) 0.138(13) 0.071(9) -0.017(9) 0.002(7) -0.021(9)
C236 0.047(8) 0.101(9) 0.055(7) -0.011(7) 0.001(6) 0.010(7)
C241 0.060(8) 0.037(6) 0.060(7) 0.003(5) 0.010(6) 0.003(5)
C242 0.059(7) 0.063(7) 0.051(7) -0.006(5) 0.004(6) -0.006(6)
C243 0.073(10) 0.086(9) 0.076(9) -0.016(7) 0.017(7) -0.007(8)
C244 0.108(12) 0.070(8) 0.069(9) -0.005(7) 0.030(9) 0.014(8)
C245 0.074(10) 0.084(9) 0.087(10) 0.026(8) 0.021(8) 0.014(8)
C246 0.081(11) 0.086(10) 0.108(12) 0.027(9) 0.047(10) 0.026(8)
C251 0.051(7) 0.061(7) 0.076(8) -0.003(6) -0.002(6) -0.006(6)
C252 0.058(8) 0.053(7) 0.087(9) -0.001(6) -0.002(7) 0.005(6)
C253 0.058(8) 0.071(8) 0.131(12) -0.004(8) -0.038(8) -0.007(7)
C254 0.061(9) 0.089(10) 0.130(13) -0.016(9) -0.021(8) 0.001(8)
C255 0.057(9) 0.075(9) 0.098(10) -0.011(7) 0.002(7) -0.020(7)
C256 0.093(11) 0.061(8) 0.083(9) 0.004(7) -0.006(8) -0.009(8)
C261 0.037(6) 0.050(6) 0.063(7) 0.002(5) 0.003(5) 0.014(5)
C262 0.103(10) 0.054(7) 0.063(8) 0.005(6) -0.004(7) 0.012(7)
C263 0.109(11) 0.068(9) 0.078(9) 0.004(8) 0.009(8) 0.008(8)
C265 0.062(8) 0.032(6) 0.114(11) -0.004(6) 0.006(7) -0.003(5)
C266 0.058(8) 0.059(7) 0.072(8) 0.000(6) 0.008(6) 0.003(6)
Cl98 0.214(11) 0.105(6) 0.135(8) -0.014(6) 0.040(8) -0.042(7)
Cl99 0.272(15) 0.120(7) 0.161(10) -0.008(7) 0.115(10) 0.044(9)
C99 0.35(6) 0.058(18) 0.11(3) 0.008(18) 0.12(3) 0.07(3)
C131 0.071(10) 0.111(12) 0.083(10) -0.028(9) 0.016(8) -0.022(9)
C132 0.161(18) 0.122(15) 0.124(14) -0.067(12) 0.017(13) -0.036(14)
C136 0.088(13) 0.24(2) 0.108(14) 0.029(15) -0.034(11) -0.031(14)
C135 0.087(14) 0.25(2) 0.138(17) -0.055(18) -0.016(12) -0.022(17)
C133 0.18(2) 0.173(19) 0.20(2) -0.101(17) 0.039(16) -0.016(17)
C134 0.16(2) 0.25(2) 0.21(3) -0.04(2) 0.056(17) -0.011(18)
Cl88 0.110(8) 0.186(11) 0.219(14) -0.031(11) 0.016(8) -0.053(9)
Cl89 0.26(2) 0.43(3) 0.230(19) -0.13(2) 0.011(16) -0.06(2)
C88 0.19(6) 0.36(8) 0.22(6) 0.20(6) -0.04(5) -0.19(6)
Br24 0.0635(14) 0.0787(14) 0.0851(11) -0.0181(11) 0.0236(10) -0.0113(12)
N20 0.0635(14) 0.0787(14) 0.0851(11) -0.0181(11) 0.0236(10) -0.0113(12)
O20 0.0635(14) 0.0787(14) 0.0851(11) -0.0181(11) 0.0236(10) -0.0113(12)
Br23 0.0635(14) 0.0787(14) 0.0851(11) -0.0181(11) 0.0236(10) -0.0113(12)
O23 0.0635(14) 0.0787(14) 0.0851(11) -0.0181(11) 0.0236(10) -0.0113(12)
N23 0.0635(14) 0.0787(14) 0.0851(11) -0.0181(11) 0.0236(10) -0.0113(12)

loop_
_atom_type_symbol
_atom_type_description
_atom_type_scat_dispersion_real
_atom_type_scat_dispersion_imag
_atom_type_scat_source
C C 0.0033 0.0016 'International Tables Vol C Tables 4.2.6.8 and 6.1.1.4'
H H 0.0000 0.0000 'International Tables Vol C Tables 4.2.6.8 and 6.1.1.4'
Br Br -0.2901 2.4595 'International Tables Vol C Tables 4.2.6.8 and 6.1.1.4'
Cl Cl 0.1484 0.1585 'International Tables Vol C Tables 4.2.6.8 and 6.1.1.4'
N N 0.0061 0.0033 'International Tables Vol C Tables 4.2.6.8 and 6.1.1.4'
O O 0.0106 0.0060 'International Tables Vol C Tables 4.2.6.8 and 6.1.1.4'
P P 0.1023 0.0942 'International Tables Vol C Tables 4.2.6.8 and 6.1.1.4'
Tc Tc -1.4390 0.7593 'International Tables Vol C Tables 4.2.6.8 and 6.1.1.4'

loop_
_geom_angle_atom_site_label_1
_geom_angle_atom_site_label_2
_geom_angle_atom_site_label_3
_geom_angle
N10 Tc1 O12 99.3(4)
N10 Tc1 O11 179.1(4)
O12 Tc1 O11 80.3(3)
N10 Tc1 Br13 92.1(3)
O12 Tc1 Br13 168.5(3)
O11 Tc1 Br13 88.3(2)
N10 Tc1 Br11 91.4(3)
O12 Tc1 Br11 85.9(2)
O11 Tc1 Br11 87.8(2)
Br13 Tc1 Br11 92.15(7)
N10 Tc1 Br12 91.3(3)
O12 Tc1 Br12 89.9(2)
O11 Tc1 Br12 89.5(2)
Br13 Tc1 Br12 91.52(6)
Br11 Tc1 Br12 175.37(7)
O11 P11 C111 110.1(6)
O11 P11 C131 111.3(6)
C111 P11 C131 107.3(7)
O11 P11 C121 112.7(5)
C111 P11 C121 108.8(7)
C131 P11 C121 106.4(7)
O12 P12 C151 115.3(6)
O12 P12 C161 106.6(6)
C151 P12 C161 108.8(6)
O12 P12 C141 109.5(6)
C151 P12 C141 108.4(5)
C161 P12 C141 108.0(6)
P12 O12 Tc1 143.7(6)
P11 O11 Tc1 160.8(5)
O10 N10 Tc1 175.4(10)
C122 C121 C126 119.0(13)
C122 C121 P11 122.0(11)
C126 C121 P11 118.9(12)
C121 C122 C123 122.4(15)
C121 C122 H122 118.8
C123 C122 H122 118.8
C124 C123 C122 117.2(17)
C124 C123 H123 121.4
C122 C123 H123 121.4
C123 C124 C125 121.8(18)
C123 C124 H124 119.1
C125 C124 H124 119.1
C124 C125 C126 121.7(17)
C124 C125 H125 119.2
C126 C125 H125 119.2
C125 C126 C121 117.8(16)
C125 C126 H126 121.1
C121 C126 H126 121.1
C116 C111 C112 119.2(15)
C116 C111 P11 122.2(11)
C112 C111 P11 118.7(13)
C111 C116 C115 123.1(15)
C111 C116 H116 118.4
C115 C116 H116 118.4
C111 C112 C113 118.2(18)
C111 C112 H112 120.9
C113 C112 H112 120.9
C114 C115 C116 117.2(17)
C114 C115 H115 121.4
C116 C115 H115 121.4
C115 C114 C113 122.1(18)
C115 C114 H114 118.9
C113 C114 H114 118.9
C114 C113 C112 120.2(18)
C114 C113 H113 119.9
C112 C113 H113 119.9
C142 C141 C146 119.7(11)
C142 C141 P12 119.1(10)
C146 C141 P12 121.1(10)
C143 C142 C141 118.9(13)
C143 C142 H142 120.6
C141 C142 H142 120.6
C142 C143 C144 120.8(13)
C142 C143 H143 119.6
C144 C143 H143 119.6
C145 C146 C141 121.8(14)
C145 C146 H146 119.1
C141 C146 H146 119.1
C146 C145 C144 117.7(14)
C146 C145 H145 121.1
C144 C145 H145 121.1
C145 C144 C143 121.1(13)
C145 C144 H144 119.5
C143 C144 H144 119.5
C156 C151 C152 119.4(11)
C156 C151 P12 119.6(9)
C152 C151 P12 120.8(9)
C151 C156 C155 121.2(13)
C151 C156 H156 119.4
C155 C156 H156 119.4
C151 C152 C153 120.0(13)
C151 C152 H152 120.0
C153 C152 H152 120.0
C154 C153 C152 119.9(14)
C154 C153 H153 120.0
C152 C153 H153 120.0
C153 C154 C155 119.5(14)
C153 C154 H154 120.2
C155 C154 H154 120.2
C156 C155 C154 119.8(14)
C156 C155 H155 120.1
C154 C155 H155 120.1
C166 C161 C162 118.6(13)
C166 C161 P12 119.7(12)
C162 C161 P12 121.6(9)
C163 C162 C161 119.4(13)
C163 C162 H162 120.3
C161 C162 H162 120.3
C164 C163 C162 122.1(17)
C164 C163 H163 118.9
C162 C163 H163 118.9
C161 C166 C165 120.7(16)
C161 C166 H166 119.6
C165 C166 H166 119.6
C163 C164 C165 120.9(18)
C163 C164 H164 119.5
C165 C164 H164 119.5
C164 C165 C166 118.2(18)
C164 C165 H165 120.9
C166 C165 H165 120.9
N20 Tc2 N23 97.2(13)
N20 Tc2 O22 90.4(6)
N23 Tc2 O22 172.2(12)
N20 Tc2 O21 170.8(6)
N23 Tc2 O21 90.7(12)
O22 Tc2 O21 81.6(3)
O22 Tc2 Br24 99.9(2)
O21 Tc2 Br24 178.4(2)
N20 Tc2 Br23 94.1(6)
N23 Tc2 Br23 3.8(12)
O22 Tc2 Br23 175.4(2)
O21 Tc2 Br23 93.95(19)
Br24 Tc2 Br23 84.53(12)
N20 Tc2 Br22 94.7(6)
N23 Tc2 Br22 95.4(11)
O22 Tc2 Br22 85.25(19)
O21 Tc2 Br22 89.15(18)
Br24 Tc2 Br22 90.51(12)
Br23 Tc2 Br22 93.43(8)
N20 Tc2 Br21 89.3(6)
N23 Tc2 Br21 89.5(11)
O22 Tc2 Br21 89.27(19)
O21 Tc2 Br21 86.13(18)
Br24 Tc2 Br21 94.33(12)
Br23 Tc2 Br21 91.73(8)
Br22 Tc2 Br21 173.24(6)
O21 P21 C231 114.9(4)
O21 P21 C221 107.9(4)
C231 P21 C221 107.8(5)
O21 P21 C211 109.3(5)
C231 P21 C211 107.7(5)
C221 P21 C211 109.1(5)
O22 P22 C241 107.1(5)
O22 P22 C261 114.4(4)
C241 P22 C261 107.6(5)
O22 P22 C251 109.9(5)
C241 P22 C251 110.1(5)
C261 P22 C251 107.8(5)
P22 O22 Tc2 146.9(5)
P21 O21 Tc2 148.5(4)
C212 C211 C215 119.8(10)
C212 C211 P21 118.0(8)
C215 C211 P21 122.2(8)
C213 C212 C211 119.0(10)
C213 C212 H212 120.5
C211 C212 H212 120.5
C212 C213 C214 121.6(11)
C212 C213 H213 119.2
C214 C213 H213 119.2
C213 C214 C216 119.1(11)
C213 C214 H214 120.4
C216 C214 H214 120.4
C216 C215 C211 120.2(11)
C216 C215 H215 119.9
C211 C215 H215 119.9
C215 C216 C214 120.1(11)
C215 C216 H216 119.9
C214 C216 H216 119.9
C223 C221 C222 119.1(9)
C223 C221 P21 122.0(8)
C222 C221 P21 118.9(8)
C224 C222 C221 120.2(11)
C224 C222 H222 119.9
C221 C222 H222 119.9
C225 C223 C221 118.9(11)
C225 C223 H223 120.5
C221 C223 H223 120.5
C226 C224 C222 121.7(12)
C226 C224 H224 119.2
C222 C224 H224 119.2
C223 C225 C226 122.5(11)
C223 C225 H225 118.8
C226 C225 H225 118.8
C224 C226 C225 117.6(11)
C224 C226 H226 121.2
C225 C226 H226 121.2
C263 C227 C265 118.9(12)
C263 C227 H227 120.5
C265 C227 H227 120.5
C236 C231 C234 118.1(10)
C236 C231 P21 122.4(8)
C234 C231 P21 119.1(8)
C233 C232 C234 120.4(12)
C233 C232 H232 119.8
C234 C232 H232 119.8
C235 C233 C232 120.0(12)
C235 C233 H233 120.0
C232 C233 H233 120.0
C231 C234 C232 119.8(11)
C231 C234 H234 120.1
C232 C234 H234 120.1
C233 C235 C236 120.8(12)
C233 C235 H235 119.6
C236 C235 H235 119.6
C231 C236 C235 120.8(11)
C231 C236 H236 119.6
C235 C236 H236 119.6
C242 C241 C245 121.3(11)
C242 C241 P22 118.8(9)
C245 C241 P22 119.9(9)
C241 C242 C243 120.7(11)
C241 C242 H242 119.6
C243 C242 H242 119.6
C244 C243 C242 117.4(12)
C244 C243 H243 121.3
C242 C243 H243 121.3
C246 C244 C243 120.9(13)
C246 C244 H244 119.5
C243 C244 H244 119.5
C246 C245 C241 116.8(13)
C246 C245 H245 121.6
C241 C245 H245 121.6
C244 C246 C245 122.6(13)
C244 C246 H246 118.7
C245 C246 H246 118.7
C252 C251 C253 118.9(11)
C252 C251 P22 119.1(9)
C253 C251 P22 122.0(9)
C256 C252 C251 121.0(11)
C256 C252 H252 119.5
C251 C252 H252 119.5
C251 C253 C254 119.9(12)
C251 C253 H253 120.0
C254 C253 H253 120.0
C255 C254 C253 119.8(12)
C255 C254 H254 120.1
C253 C254 H254 120.1
C256 C255 C254 119.1(12)
C256 C255 H255 120.4
C254 C255 H255 120.4
C252 C256 C255 121.2(12)
C252 C256 H256 119.4
C255 C256 H256 119.4
C262 C261 C266 120.5(10)
C262 C261 P22 120.6(8)
C266 C261 P22 118.7(8)
C261 C262 C263 118.9(11)
C261 C262 H262 120.5
C263 C262 H262 120.5
C227 C263 C262 122.4(13)
C227 C263 H263 118.8
C262 C263 H263 118.8
C266 C265 C227 120.5(11)
C266 C265 H265 119.7
C227 C265 H265 119.7
C265 C266 C261 118.7(11)
C265 C266 H266 120.7
C261 C266 H266 120.7
Cl99 C99 Cl98 122(2)
Cl99 C99 H99A 106.7
Cl98 C99 H99A 106.7
Cl99 C99 H99B 106.7
Cl98 C99 H99B 106.7
H99A C99 H99B 106.6
C136 C131 C132 121.6(16)
C136 C131 P11 115.1(15)
C132 C131 P11 123.2(13)
C133 C132 C131 121(2)
C133 C132 H132 119.4
C131 C132 H132 119.4
C131 C136 C135 119(2)
C131 C136 H136 120.6
C135 C136 H136 120.6
C134 C135 C136 121(3)
C134 C135 H135 119.6
C136 C135 H135 119.6
C132 C133 C134 117(3)
C132 C133 H133 121.6
C134 C133 H133 121.6
C135 C134 C133 120(3)
C135 C134 H134 119.8
C133 C134 H134 119.8
Cl88 C88 Cl89 107(3)
Cl88 C88 H88A 110.3
Cl89 C88 H88A 110.3
Cl88 C88 H88B 110.3
Cl89 C88 H88B 110.3
H88A C88 H88B 108.6
O20 N20 Tc2 164.2(18)
N23 Br23 O23 124(4)
N23 Br23 Tc2 12(4)
O23 Br23 Tc2 133.8(19)
Br23 O23 N23 27(2)
Br23 N23 O23 28(2)
Br23 N23 Tc2 164(5)
O23 N23 Tc2 162(3)

loop_
_geom_bond_atom_site_label_1
_geom_bond_atom_site_label_2
_geom_bond_distance
Tc1 N10 1.770(9)
Tc1 O12 2.016(8)
Tc1 O11 2.076(7)
Tc1 Br13 2.4843(17)
Tc1 Br11 2.5003(16)
Tc1 Br12 2.5045(15)
P11 O11 1.475(8)
P11 C111 1.766(15)
P11 C131 1.795(14)
P11 C121 1.813(13)
P12 O12 1.407(9)
P12 C151 1.774(11)
P12 C161 1.792(12)
P12 C141 1.790(12)
O10 N10 1.074(9)
C121 C122 1.360(18)
C121 C126 1.396(18)
C122 C123 1.417(18)
C122 H122 0.9300
C123 C124 1.33(2)
C123 H123 0.9300
C124 C125 1.36(2)
C124 H124 0.9300
C125 C126 1.388(19)
C125 H125 0.9300
C126 H126 0.9300
C111 C116 1.375(19)
C111 C112 1.398(19)
C116 C115 1.42(2)
C116 H116 0.9300
C112 C113 1.41(2)
C112 H112 0.9300
C115 C114 1.34(2)
C115 H115 0.9300
C114 C113 1.41(2)
C114 H114 0.9300
C113 H113 0.9300
C141 C142 1.389(15)
C141 C146 1.409(17)
C142 C143 1.369(16)
C142 H142 0.9300
C143 C144 1.395(18)
C143 H143 0.9300
C146 C145 1.360(17)
C146 H146 0.9300
C145 C144 1.396(19)
C145 H145 0.9300
C144 H144 0.9300
C151 C156 1.359(15)
C151 C152 1.370(15)
C156 C155 1.375(17)
C156 H156 0.9300
C152 C153 1.408(17)
C152 H152 0.9300
C153 C154 1.36(2)
C153 H153 0.9300
C154 C155 1.39(2)
C154 H154 0.9300
C155 H155 0.9300
C161 C166 1.346(17)
C161 C162 1.409(17)
C162 C163 1.376(17)
C162 H162 0.9300
C163 C164 1.32(2)
C163 H163 0.9300
C166 C165 1.43(2)
C166 H166 0.9300
C164 C165 1.37(2)
C164 H164 0.9300
C165 H165 0.9300
Tc2 N20 1.793(10)
Tc2 N23 1.818(12)
Tc2 O22 2.071(7)
Tc2 O21 2.080(6)
Tc2 Br24 2.351(4)
Tc2 Br23 2.395(2)
Tc2 Br22 2.5144(15)
Tc2 Br21 2.5191(15)
P21 O21 1.511(6)
P21 C231 1.783(10)
P21 C221 1.793(9)
P21 C211 1.800(11)
P22 O22 1.512(7)
P22 C241 1.788(11)
P22 C261 1.800(10)
P22 C251 1.800(11)
C211 C212 1.383(14)
C211 C215 1.406(14)
C212 C213 1.377(15)
C212 H212 0.9300
C213 C214 1.376(15)
C213 H213 0.9300
C214 C216 1.397(15)
C214 H214 0.9300
C215 C216 1.361(14)
C215 H215 0.9300
C216 H216 0.9300
C221 C223 1.394(13)
C221 C222 1.407(13)
C222 C224 1.374(15)
C222 H222 0.9300
C223 C225 1.381(14)
C223 H223 0.9300
C224 C226 1.376(16)
C224 H224 0.9300
C225 C226 1.397(16)
C225 H225 0.9300
C226 H226 0.9300
C227 C263 1.341(17)
C227 C265 1.402(16)
C227 H227 0.9300
C231 C236 1.364(14)
C231 C234 1.389(14)
C232 C233 1.350(17)
C232 C234 1.399(15)
C232 H232 0.9300
C233 C235 1.339(17)
C233 H233 0.9300
C234 H234 0.9300
C235 C236 1.391(16)
C235 H235 0.9300
C236 H236 0.9300
C241 C242 1.351(14)
C241 C245 1.405(16)
C242 C243 1.420(15)
C242 H242 0.9300
C243 C244 1.371(17)
C243 H243 0.9300
C244 C246 1.364(18)
C244 H244 0.9300
C245 C246 1.371(17)
C245 H245 0.9300
C246 H246 0.9300
C251 C252 1.367(14)
C251 C253 1.384(15)
C252 C256 1.353(15)
C252 H252 0.9300
C253 C254 1.388(16)
C253 H253 0.9300
C254 C255 1.380(17)
C254 H254 0.9300
C255 C256 1.365(16)
C255 H255 0.9300
C256 H256 0.9300
C261 C262 1.378(15)
C261 C266 1.395(14)
C262 C263 1.385(16)
C262 H262 0.9300
C263 H263 0.9300
C265 C266 1.390(15)
C265 H265 0.9300
C266 H266 0.9300
Cl98 C99 1.68(3)
Cl99 C99 1.48(3)
C99 H99A 0.9700
C99 H99B 0.9700
C131 C136 1.35(2)
C131 C132 1.41(2)
C132 C133 1.40(2)
C132 H132 0.9300
C136 C135 1.45(2)
C136 H136 0.9300
C135 C134 1.36(3)
C135 H135 0.9300
C133 C134 1.47(3)
C133 H133 0.9300
C134 H134 0.9300
Cl88 C88 1.54(8)
Cl89 C88 1.72(6)
C88 H88A 0.9700
C88 H88B 0.9700
N20 O20 1.052(11)
Br23 N23 0.593(16)
Br23 O23 0.608(16)
O23 N23 1.063(13)

loop_
_geom_hbond_atom_site_label_D
_geom_hbond_atom_site_label_H
_geom_hbond_atom_site_label_A
_geom_hbond_distance_DH
_geom_hbond_distance_HA
_geom_hbond_distance_DA
_geom_hbond_angle_DHA
_geom_hbond_site_symmetry_A
C116 H116 Br11 0.93 3.07 3.800(16) 136.1 .
C116 H116 Br13 0.93 3.00 3.811(14) 146.3 .
C166 H166 Br11 0.93 3.13 3.899(17) 141.8 .
C212 H212 O22 0.93 2.51 3.420(13) 166.3 .
C215 H215 Br22 0.93 2.95 3.868(11) 171.5 2
C223 H223 Br22 0.93 3.00 3.916(12) 169.8 2
C242 H242 Br22 0.93 3.02 3.944(12) 175.4 .
C262 H262 Br21 0.93 3.13 3.762(12) 126.8 .
C99 H99B Br11 0.97 3.08 3.95(3) 149.6 .
